data_4508515
loop_
_publ_author_name
'Nath, Bhaskar'
'Baruah, Jubaraj B.'

_publ_section_title
;
 Polymorphs, Solvates, Polymorphs of Solvate and Cs+--\p Interactions of
 Fluorine-Substitutedbis-Phenols
;
_journal_issue 11
_journal_name_full 'Crystal Growth &amp; Design'
_journal_page_first 5146
_journal_paper_doi 10.1021/cg401220x
_journal_volume 13
_journal_year 2013
_chemical_formula_sum 'C46 H45 Cs F2 O4'
_chemical_formula_weight 832.73
_chemical_name_systematic
; 
 ? 
;
_space_group_IT_number 2
_symmetry_cell_setting triclinic
_symmetry_space_group_name_Hall '-P 1'
_symmetry_space_group_name_H-M 'P -1'
_atom_sites_solution_hydrogens geom
_atom_sites_solution_primary direct
_atom_sites_solution_secondary difmap
_audit_creation_method SHELXL-97
_cell_angle_alpha 102.404(5)
_cell_angle_beta 102.068(6)
_cell_angle_gamma 106.190(7)
_cell_formula_units_Z 2
_cell_length_a 10.3787(9)
_cell_length_b 13.5980(9)
_cell_length_c 15.7691(8)
_cell_measurement_temperature 296(2)
_cell_volume 1999.7(3)
_computing_structure_refinement 'SHELXL-97 (Sheldrick, 1997)'
_computing_structure_solution 'SHELXS-97 (Sheldrick, 1990)'
_diffrn_ambient_temperature 296(2)
_diffrn_measured_fraction_theta_full 0.998
_diffrn_measured_fraction_theta_max 0.998
_diffrn_radiation_monochromator graphite
_diffrn_radiation_source 'fine-focus sealed tube'
_diffrn_radiation_type MoK\a
_diffrn_radiation_wavelength 0.71073
_diffrn_reflns_av_R_equivalents 0.0582
_diffrn_reflns_av_sigmaI/netI 0.1250
_diffrn_reflns_limit_h_max 12
_diffrn_reflns_limit_h_min -12
_diffrn_reflns_limit_k_max 10
_diffrn_reflns_limit_k_min -16
_diffrn_reflns_limit_l_max 18
_diffrn_reflns_limit_l_min -18
_diffrn_reflns_number 13906
_diffrn_reflns_theta_full 25.25
_diffrn_reflns_theta_max 25.25
_diffrn_reflns_theta_min 2.85
_exptl_absorpt_coefficient_mu 0.977
_exptl_absorpt_correction_T_max 1.00000
_exptl_absorpt_correction_T_min 0.90907
_exptl_absorpt_correction_type multi-scan
_exptl_absorpt_process_details psi-scan
_exptl_crystal_colour colorless
_exptl_crystal_density_diffrn 1.383
_exptl_crystal_density_method 'not measured'
_exptl_crystal_description needle
_exptl_crystal_F_000 852
_exptl_crystal_size_max 0.25
_exptl_crystal_size_mid 0.18
_exptl_crystal_size_min 0.12
_refine_diff_density_max 0.715
_refine_diff_density_min -0.586
_refine_diff_density_rms 0.083
_refine_ls_extinction_method none
_refine_ls_goodness_of_fit_ref 1.023
_refine_ls_hydrogen_treatment mixed
_refine_ls_matrix_type full
_refine_ls_number_parameters 498
_refine_ls_number_reflns 7249
_refine_ls_number_restraints 16
_refine_ls_restrained_S_all 1.046
_refine_ls_R_factor_all 0.1215
_refine_ls_R_factor_gt 0.0621
_refine_ls_shift/su_max 0.000
_refine_ls_shift/su_mean 0.000
_refine_ls_structure_factor_coef Fsqd
_refine_ls_weighting_details 'calc w=1/[\s^2^(Fo^2^)+(0.0010P)^2^+0.0200P] where P=(Fo^2^+2Fc^2^)/3'
_refine_ls_weighting_scheme calc
_refine_ls_wR_factor_gt 0.0652
_refine_ls_wR_factor_ref 0.0844
_reflns_number_gt 4236
_reflns_number_total 7249
_reflns_threshold_expression >2sigma(I)
_cod_data_source_file cg401220x_si_010.cif
_cod_data_source_block 2f
_cod_depositor_comments
;
The following automatic conversions were performed:

'_symmetry_cell_setting' value 'Triclinic' changed to 'triclinic'
according to /home/saulius/struct/CIF-dictionaries/cif_core.dic
dictionary named 'cif_core.dic' version 2.4.2 from 2011-04-26.

Automatic conversion script
Id: cif_fix_values 1891 2012-01-12 08:04:46Z andrius 
;
_cod_original_cell_volume 1999.7(2)
_cod_original_sg_symbol_H-M P-1
_cod_database_code 4508515

loop_
_symmetry_equiv_pos_as_xyz
'x, y, z'
'-x, -y, -z'

loop_
_atom_site_label
_atom_site_type_symbol
_atom_site_fract_x
_atom_site_fract_y
_atom_site_fract_z
_atom_site_U_iso_or_equiv
_atom_site_adp_type
_atom_site_occupancy
_atom_site_symmetry_multiplicity
_atom_site_calc_flag
_atom_site_refinement_flags
O1 O 1.1027(5) 0.3460(3) 0.6085(2) 0.0527(12) Uani 1 1 d D
C1 C 1.1215(6) 0.2584(4) 0.5557(3) 0.0424(15) Uani 1 1 d .
Cs1 Cs 0.99973(5) 0.52103(3) 0.25622(2) 0.05842(15) Uani 1 1 d .
F2 F 0.5869(4) 0.4347(3) -0.1588(2) 0.0854(13) Uani 1 1 d .
F1 F 1.2893(4) 0.3846(3) 0.3887(2) 0.0923(13) Uani 1 1 d .
O2 O 0.9134(5) 0.4710(3) 0.4251(3) 0.0394(10) Uani 1 1 d D
O3 O 0.7569(5) 0.3853(3) 0.0840(2) 0.0535(11) Uani 1 1 d D
O4 O 1.0431(4) 0.4589(3) -0.0592(2) 0.0439(10) Uani 1 1 d .
C16 C 0.8743(6) 0.2849(4) 0.4094(3) 0.0291(13) Uani 1 1 d .
C17 C 0.7798(6) 0.1843(4) 0.3960(3) 0.0440(15) Uani 1 1 d .
H17 H 0.8133 0.1275 0.3953 0.053 Uiso 1 1 calc R
C18 C 0.6402(7) 0.1646(5) 0.3838(3) 0.0476(16) Uani 1 1 d .
C19 C 0.5927(6) 0.2506(5) 0.3853(3) 0.0504(17) Uani 1 1 d .
H19 H 0.4975 0.2387 0.3767 0.060 Uiso 1 1 calc R
C20 C 0.6823(6) 0.3547(5) 0.3992(3) 0.0399(15) Uani 1 1 d .
C21 C 0.8241(6) 0.3704(4) 0.4123(3) 0.0341(14) Uani 1 1 d .
C9 C 1.0268(6) 0.3030(4) 0.4135(3) 0.0342(14) Uani 1 1 d .
H9 H 1.0791 0.3773 0.4499 0.041 Uiso 1 1 calc R
C6 C 1.0871(6) 0.2333(4) 0.4622(3) 0.0375(14) Uani 1 1 d .
C5 C 1.1047(6) 0.1407(4) 0.4151(3) 0.0471(16) Uani 1 1 d .
H5 H 1.0820 0.1225 0.3522 0.056 Uiso 1 1 calc R
C4 C 1.1549(7) 0.0750(4) 0.4592(4) 0.0552(17) Uani 1 1 d .
C3 C 1.1883(7) 0.1056(5) 0.5534(4) 0.065(2) Uani 1 1 d .
H3 H 1.2228 0.0629 0.5842 0.078 Uiso 1 1 calc R
C13 C 1.1005(9) 0.2857(5) 0.1521(4) 0.071(2) Uani 1 1 d D
H13 H 1.1176 0.2833 0.0963 0.086 Uiso 1 1 calc RD
C14 C 0.9670(8) 0.2411(4) 0.1554(4) 0.0592(19) Uani 1 1 d D
H14 H 0.8933 0.2082 0.1024 0.071 Uiso 1 1 calc RD
C15 C 0.9433(7) 0.2461(4) 0.2405(3) 0.0465(16) Uani 1 1 d .
H15 H 0.8524 0.2161 0.2430 0.056 Uiso 1 1 calc R
C10 C 1.0495(6) 0.2935(4) 0.3202(3) 0.0361(14) Uani 1 1 d .
C11 C 1.1806(7) 0.3359(5) 0.3117(4) 0.0541(17) Uani 1 1 d .
C29 C 0.6447(6) 0.2620(4) -0.0671(3) 0.0385(14) Uani 1 1 d .
C28 C 0.5340(6) 0.1700(4) -0.1209(4) 0.0503(17) Uani 1 1 d .
H28 H 0.5240 0.1479 -0.1827 0.060 Uiso 1 1 calc R
C27 C 0.4386(7) 0.1104(5) -0.0865(4) 0.0558(18) Uani 1 1 d .
C26 C 0.4494(7) 0.1479(5) 0.0039(4) 0.0591(18) Uani 1 1 d .
H26 H 0.3847 0.1092 0.0278 0.071 Uiso 1 1 calc R
C25 C 0.5532(7) 0.2413(5) 0.0606(4) 0.0499(17) Uani 1 1 d .
C24 C 0.6522(6) 0.2969(4) 0.0246(3) 0.0404(15) Uani 1 1 d .
C37 C 0.6659(8) 0.2484(5) -0.3659(4) 0.075(2) Uani 1 1 d .
H37 H 0.6837 0.2055 -0.4133 0.090 Uiso 1 1 calc R
C36 C 0.5844(8) 0.3086(5) -0.3843(4) 0.077(2) Uani 1 1 d .
H36 H 0.5473 0.3072 -0.4437 0.092 Uiso 1 1 calc R
C35 C 0.5577(7) 0.3718(5) -0.3138(4) 0.075(2) Uani 1 1 d .
H35 H 0.5023 0.4136 -0.3246 0.090 Uiso 1 1 calc R
C34 C 0.6151(7) 0.3713(5) -0.2269(4) 0.0575(19) Uani 1 1 d .
C33 C 0.6968(6) 0.3125(4) -0.2045(3) 0.0379(14) Uani 1 1 d .
C38 C 0.7224(6) 0.2501(4) -0.2780(3) 0.0536(17) Uani 1 1 d .
H38 H 0.7787 0.2089 -0.2673 0.064 Uiso 1 1 calc R
C32 C 0.7568(6) 0.3194(4) -0.1055(3) 0.0368(14) Uani 1 1 d .
H32 H 0.7917 0.3953 -0.0709 0.044 Uiso 1 1 calc R
C30 C 0.5611(7) 0.2845(5) 0.1585(3) 0.079(2) Uani 1 1 d .
H30A H 0.4857 0.2378 0.1726 0.119 Uiso 1 1 calc R
H30B H 0.5536 0.3546 0.1688 0.119 Uiso 1 1 calc R
H30C H 0.6489 0.2886 0.1964 0.119 Uiso 1 1 calc R
C12 C 1.2096(8) 0.3339(5) 0.2301(4) 0.074(2) Uani 1 1 d D
H12 H 1.3005 0.3645 0.2280 0.088 Uiso 1 1 calc RD
C2 C 1.1729(7) 0.1959(5) 0.6035(4) 0.0568(18) Uani 1 1 d .
C44 C 1.0167(6) 0.3510(5) -0.0742(3) 0.0390(15) Uani 1 1 d .
C39 C 0.8816(6) 0.2796(4) -0.0929(3) 0.0363(14) Uani 1 1 d .
C40 C 0.8587(7) 0.1703(4) -0.1076(3) 0.0513(17) Uani 1 1 d .
H40 H 0.7684 0.1237 -0.1185 0.062 Uiso 1 1 calc R
C41 C 0.9666(8) 0.1297(5) -0.1066(4) 0.0529(18) Uani 1 1 d .
C42 C 1.0985(8) 0.1998(5) -0.0899(3) 0.0591(19) Uani 1 1 d .
H42 H 1.1718 0.1730 -0.0892 0.071 Uiso 1 1 calc R
C43 C 1.1278(7) 0.3096(5) -0.0737(3) 0.0442(16) Uani 1 1 d .
C46 C 1.2758(7) 0.3826(5) -0.0530(4) 0.072(2) Uani 1 1 d .
H46A H 1.3370 0.3411 -0.0535 0.108 Uiso 1 1 calc R
H46B H 1.3027 0.4333 0.0058 0.108 Uiso 1 1 calc R
H46C H 1.2825 0.4200 -0.0979 0.108 Uiso 1 1 calc R
C23 C 0.6264(6) 0.4460(4) 0.3996(4) 0.069(2) Uani 1 1 d .
H23A H 0.6667 0.4983 0.4581 0.103 Uiso 1 1 calc R
H23B H 0.5264 0.4193 0.3870 0.103 Uiso 1 1 calc R
H23C H 0.6507 0.4783 0.3541 0.103 Uiso 1 1 calc R
C22 C 0.5386(7) 0.0537(4) 0.3695(4) 0.080(2) Uani 1 1 d .
H22A H 0.5741 0.0007 0.3420 0.120 Uiso 1 1 calc R
H22B H 0.4493 0.0450 0.3305 0.120 Uiso 1 1 calc R
H22C H 0.5283 0.0451 0.4268 0.120 Uiso 1 1 calc R
C45 C 0.9378(7) 0.0096(4) -0.1248(4) 0.086(2) Uani 1 1 d .
H45A H 0.9661 -0.0165 -0.1770 0.130 Uiso 1 1 calc R
H45B H 0.8396 -0.0266 -0.1358 0.130 Uiso 1 1 calc R
H45C H 0.9897 -0.0037 -0.0731 0.130 Uiso 1 1 calc R
C8 C 1.1697(7) -0.0260(4) 0.4067(4) 0.084(2) Uani 1 1 d .
H8A H 1.1415 -0.0333 0.3430 0.126 Uiso 1 1 calc R
H8B H 1.1115 -0.0866 0.4189 0.126 Uiso 1 1 calc R
H8C H 1.2656 -0.0223 0.4247 0.126 Uiso 1 1 calc R
C31 C 0.3260(7) 0.0058(4) -0.1458(4) 0.085(2) Uani 1 1 d .
H31A H 0.2727 0.0179 -0.1976 0.128 Uiso 1 1 calc R
H31B H 0.2651 -0.0212 -0.1117 0.128 Uiso 1 1 calc R
H31C H 0.3692 -0.0454 -0.1656 0.128 Uiso 1 1 calc R
C7 C 1.2116(7) 0.2251(5) 0.7050(3) 0.086(2) Uani 1 1 d .
H7A H 1.2698 0.2989 0.7301 0.128 Uiso 1 1 calc R
H7B H 1.2616 0.1810 0.7257 0.128 Uiso 1 1 calc R
H7C H 1.1281 0.2139 0.7242 0.128 Uiso 1 1 calc R
H1M H 1.119(7) 0.403(3) 0.593(4) 0.09(3) Uiso 1 1 d D
H3M H 0.806(5) 0.434(3) 0.064(3) 0.07(2) Uiso 1 1 d D
H2M H 0.984(6) 0.500(9) 0.464(5) 0.20(5) Uiso 1 1 d D

loop_
_atom_site_aniso_label
_atom_site_aniso_U_11
_atom_site_aniso_U_22
_atom_site_aniso_U_33
_atom_site_aniso_U_23
_atom_site_aniso_U_13
_atom_site_aniso_U_12
O1 0.080(4) 0.053(3) 0.038(2) 0.018(2) 0.022(2) 0.034(3)
C1 0.051(4) 0.042(4) 0.043(3) 0.022(3) 0.017(3) 0.020(3)
Cs1 0.0773(4) 0.0545(3) 0.0470(2) 0.0185(2) 0.0228(2) 0.0212(2)
F2 0.117(4) 0.110(3) 0.059(2) 0.025(2) 0.025(2) 0.083(3)
F1 0.042(3) 0.155(4) 0.064(2) 0.026(3) 0.017(2) 0.013(3)
O2 0.036(3) 0.035(2) 0.046(2) 0.014(2) 0.006(2) 0.012(2)
O3 0.056(3) 0.054(3) 0.038(2) 0.008(2) 0.012(2) 0.004(2)
O4 0.042(3) 0.039(2) 0.047(2) 0.009(2) 0.016(2) 0.006(2)
C16 0.026(4) 0.039(3) 0.029(3) 0.016(3) 0.013(3) 0.013(3)
C17 0.050(5) 0.041(4) 0.046(3) 0.018(3) 0.022(3) 0.013(3)
C18 0.049(5) 0.050(4) 0.043(3) 0.019(3) 0.017(3) 0.010(4)
C19 0.038(4) 0.073(5) 0.043(3) 0.017(4) 0.016(3) 0.020(4)
C20 0.039(4) 0.048(4) 0.033(3) 0.011(3) 0.010(3) 0.017(3)
C21 0.030(4) 0.042(4) 0.030(3) 0.013(3) 0.008(3) 0.009(3)
C9 0.036(4) 0.032(3) 0.036(3) 0.008(3) 0.012(3) 0.014(3)
C6 0.034(4) 0.045(4) 0.043(3) 0.021(3) 0.016(3) 0.018(3)
C5 0.060(5) 0.049(4) 0.049(3) 0.020(3) 0.030(3) 0.029(4)
C4 0.059(5) 0.045(4) 0.088(5) 0.037(4) 0.038(4) 0.032(4)
C3 0.072(6) 0.071(5) 0.082(5) 0.052(4) 0.028(4) 0.042(4)
C13 0.112(8) 0.068(5) 0.056(4) 0.027(4) 0.048(5) 0.039(5)
C14 0.086(6) 0.044(4) 0.042(4) 0.010(3) 0.013(4) 0.020(4)
C15 0.063(5) 0.036(3) 0.038(3) 0.007(3) 0.015(3) 0.015(3)
C10 0.043(4) 0.035(3) 0.032(3) 0.009(3) 0.006(3) 0.019(3)
C11 0.047(5) 0.071(5) 0.047(4) 0.021(4) 0.018(4) 0.019(4)
C29 0.038(4) 0.033(3) 0.043(3) 0.012(3) 0.012(3) 0.010(3)
C28 0.048(5) 0.048(4) 0.046(4) 0.007(3) 0.015(3) 0.007(3)
C27 0.057(5) 0.052(4) 0.053(4) 0.012(3) 0.019(4) 0.011(4)
C26 0.049(5) 0.065(5) 0.072(4) 0.033(4) 0.031(4) 0.013(4)
C25 0.050(5) 0.061(4) 0.045(4) 0.019(3) 0.019(3) 0.021(4)
C24 0.043(4) 0.044(4) 0.033(3) 0.011(3) 0.009(3) 0.014(3)
C37 0.119(8) 0.072(5) 0.034(4) 0.008(4) 0.013(4) 0.044(5)
C36 0.106(7) 0.079(6) 0.047(4) 0.025(4) 0.011(4) 0.035(5)
C35 0.095(7) 0.086(5) 0.057(4) 0.033(4) 0.014(4) 0.050(5)
C34 0.082(6) 0.060(4) 0.039(4) 0.014(3) 0.022(4) 0.033(4)
C33 0.042(4) 0.031(3) 0.041(3) 0.013(3) 0.012(3) 0.009(3)
C38 0.067(5) 0.049(4) 0.045(3) 0.007(3) 0.017(4) 0.025(4)
C32 0.040(4) 0.039(3) 0.033(3) 0.012(3) 0.010(3) 0.015(3)
C30 0.079(6) 0.110(6) 0.048(4) 0.024(4) 0.030(4) 0.021(5)
C12 0.073(6) 0.092(6) 0.075(5) 0.038(5) 0.047(5) 0.027(5)
C2 0.061(5) 0.061(4) 0.062(4) 0.034(4) 0.016(4) 0.029(4)
C44 0.044(4) 0.051(4) 0.020(3) 0.008(3) 0.012(3) 0.015(3)
C39 0.047(4) 0.038(3) 0.031(3) 0.013(3) 0.013(3) 0.021(3)
C40 0.066(5) 0.046(4) 0.044(3) 0.014(3) 0.016(3) 0.022(4)
C41 0.067(6) 0.048(4) 0.048(4) 0.013(3) 0.016(4) 0.027(4)
C42 0.074(6) 0.065(5) 0.052(4) 0.015(4) 0.020(4) 0.045(5)
C43 0.040(4) 0.066(4) 0.032(3) 0.015(3) 0.010(3) 0.025(4)
C46 0.055(6) 0.084(5) 0.075(4) 0.004(4) 0.016(4) 0.035(5)
C23 0.049(5) 0.077(5) 0.081(4) 0.016(4) 0.013(4) 0.030(4)
C22 0.051(5) 0.076(5) 0.096(5) 0.027(4) 0.023(4) -0.006(4)
C45 0.106(7) 0.058(5) 0.104(5) 0.019(4) 0.025(5) 0.048(5)
C8 0.088(7) 0.063(5) 0.133(6) 0.037(4) 0.058(5) 0.048(5)
C31 0.075(6) 0.055(4) 0.092(5) 0.002(4) 0.025(5) -0.015(4)
C7 0.112(7) 0.109(6) 0.052(4) 0.046(4) 0.013(4) 0.052(5)

loop_
_atom_type_symbol
_atom_type_description
_atom_type_scat_dispersion_real
_atom_type_scat_dispersion_imag
_atom_type_scat_source
C C 0.0033 0.0016 'International Tables Vol C Tables 4.2.6.8 and 6.1.1.4'
H H 0.0000 0.0000 'International Tables Vol C Tables 4.2.6.8 and 6.1.1.4'
Cs Cs -0.3680 2.1192 'International Tables Vol C Tables 4.2.6.8 and 6.1.1.4'
F F 0.0171 0.0103 'International Tables Vol C Tables 4.2.6.8 and 6.1.1.4'
O O 0.0106 0.0060 'International Tables Vol C Tables 4.2.6.8 and 6.1.1.4'

loop_
_geom_angle_atom_site_label_1
_geom_angle_atom_site_label_2
_geom_angle_atom_site_label_3
_geom_angle
_geom_angle_site_symmetry_1
_geom_angle_site_symmetry_3
C1 O1 Cs1 160.7(3) . 2_766
C1 O1 H1M 118(4) . .
Cs1 O1 H1M 80(4) 2_766 .
C6 C1 O1 122.3(5) . .
C6 C1 C2 122.7(5) . .
O1 C1 C2 115.0(5) . .
O1 Cs1 O3 110.55(12) 2_766 .
O1 Cs1 O4 119.97(10) 2_766 2_765
O3 Cs1 O4 51.15(10) . 2_765
O1 Cs1 O2 51.68(11) 2_766 .
O3 Cs1 O2 108.74(11) . .
O4 Cs1 O2 157.20(10) 2_765 .
O1 Cs1 C38 90.04(12) 2_766 2_765
O3 Cs1 C38 127.04(11) . 2_765
O4 Cs1 C38 76.09(11) 2_765 2_765
O2 Cs1 C38 121.58(11) . 2_765
O1 Cs1 C15 120.15(11) 2_766 .
O3 Cs1 C15 72.11(12) . .
O4 Cs1 C15 107.19(10) 2_765 .
O2 Cs1 C15 70.37(11) . .
C38 Cs1 C15 137.97(14) 2_765 .
O1 Cs1 C10 112.27(11) 2_766 .
O3 Cs1 C10 94.24(12) . .
O4 Cs1 C10 124.32(10) 2_765 .
O2 Cs1 C10 60.83(11) . .
C38 Cs1 C10 123.05(14) 2_765 .
C15 Cs1 C10 22.14(11) . .
O1 Cs1 C44 102.59(11) 2_766 2_765
O3 Cs1 C44 67.00(12) . 2_765
O4 Cs1 C44 21.55(8) 2_765 2_765
O2 Cs1 C44 152.14(12) . 2_765
C38 Cs1 C44 60.94(13) 2_765 2_765
C15 Cs1 C44 128.73(11) . 2_765
C10 Cs1 C44 144.60(11) . 2_765
O1 Cs1 C11 123.56(12) 2_766 .
O3 Cs1 C11 104.59(13) . .
O4 Cs1 C11 116.47(11) 2_765 .
O2 Cs1 C11 76.05(12) . .
C38 Cs1 C11 102.51(14) 2_765 .
C15 Cs1 C11 37.38(14) . .
C10 Cs1 C11 21.68(12) . .
C44 Cs1 C11 131.76(13) 2_765 .
O1 Cs1 C14 140.75(13) 2_766 .
O3 Cs1 C14 61.27(13) . .
O4 Cs1 C14 86.07(10) 2_765 .
O2 Cs1 C14 92.58(12) . .
C38 Cs1 C14 126.60(14) 2_765 .
C15 Cs1 C14 22.27(10) . .
C10 Cs1 C14 39.08(11) . .
C44 Cs1 C14 107.39(12) 2_765 .
C11 Cs1 C14 43.39(14) . .
O1 Cs1 C33 112.01(11) 2_766 2_765
O3 Cs1 C33 112.39(11) . 2_765
O4 Cs1 C33 62.52(10) 2_765 2_765
O2 Cs1 C33 138.86(11) . 2_765
C38 Cs1 C33 22.30(9) 2_765 2_765
C15 Cs1 C33 121.80(13) . 2_765
C10 Cs1 C33 114.18(13) . 2_765
C44 Cs1 C33 54.27(13) 2_765 2_765
C11 Cs1 C33 92.52(13) . 2_765
C14 Cs1 C33 105.96(13) . 2_765
O1 Cs1 C37 82.05(13) 2_766 2_765
O3 Cs1 C37 148.64(12) . 2_765
O4 Cs1 C37 97.53(11) 2_765 2_765
O2 Cs1 C37 101.56(12) . 2_765
C38 Cs1 C37 21.69(11) 2_765 2_765
C15 Cs1 C37 127.49(15) . 2_765
C10 Cs1 C37 107.67(14) . 2_765
C44 Cs1 C37 82.46(13) 2_765 2_765
C11 Cs1 C37 90.15(15) . 2_765
C14 Cs1 C37 126.13(16) . 2_765
C33 Cs1 C37 38.16(11) 2_765 2_765
O1 Cs1 H3M 114.6(10) 2_766 .
O3 Cs1 H3M 16.4(4) . .
O4 Cs1 H3M 34.8(4) 2_765 .
O2 Cs1 H3M 124.3(5) . .
C38 Cs1 H3M 110.6(4) 2_765 .
C15 Cs1 H3M 84.2(7) . .
C10 Cs1 H3M 106.0(8) . .
C44 Cs1 H3M 51.0(5) 2_765 .
C11 Cs1 H3M 111.6(10) . .
C14 Cs1 H3M 69.1(9) . .
C33 Cs1 H3M 96.7(5) 2_765 .
C37 Cs1 H3M 132.2(4) 2_765 .
O1 Cs1 H2M 52(2) 2_766 .
O3 Cs1 H2M 121.6(8) . .
O4 Cs1 H2M 169.2(14) 2_765 .
O2 Cs1 H2M 13.1(7) . .
C38 Cs1 H2M 109.8(11) 2_765 .
C15 Cs1 H2M 75(2) . .
C10 Cs1 H2M 61(2) . .
C44 Cs1 H2M 155(2) 2_765 .
C11 Cs1 H2M 72(2) . .
C14 Cs1 H2M 97(2) . .
C33 Cs1 H2M 125.9(8) 2_765 .
C37 Cs1 H2M 89.1(10) 2_765 .
H3M Cs1 H2M 137.4(9) . .
C21 O2 Cs1 116.9(3) . .
C21 O2 H2M 125(9) . .
Cs1 O2 H2M 102(7) . .
C24 O3 Cs1 158.3(3) . .
C24 O3 H3M 121(4) . .
Cs1 O3 H3M 78(4) . .
C44 O4 Cs1 101.7(2) . 2_765
C17 C16 C21 118.3(5) . .
C17 C16 C9 122.1(5) . .
C21 C16 C9 119.3(5) . .
C18 C17 C16 123.1(6) . .
C18 C17 H17 118.5 . .
C16 C17 H17 118.5 . .
C17 C18 C19 117.4(5) . .
C17 C18 C22 122.2(6) . .
C19 C18 C22 120.4(6) . .
C18 C19 C20 122.6(6) . .
C18 C19 H19 118.7 . .
C20 C19 H19 118.7 . .
C21 C20 C19 117.5(5) . .
C21 C20 C23 121.5(5) . .
C19 C20 C23 121.0(6) . .
O2 C21 C20 118.6(5) . .
O2 C21 C16 120.4(5) . .
C20 C21 C16 121.0(5) . .
C16 C9 C10 111.6(4) . .
C16 C9 C6 112.7(4) . .
C10 C9 C6 112.8(4) . .
C16 C9 H9 106.4 . .
C10 C9 H9 106.4 . .
C6 C9 H9 106.4 . .
C1 C6 C5 117.8(5) . .
C1 C6 C9 120.2(5) . .
C5 C6 C9 122.0(4) . .
C4 C5 C6 122.1(5) . .
C4 C5 H5 119.0 . .
C6 C5 H5 119.0 . .
C5 C4 C3 117.0(5) . .
C5 C4 C8 121.1(6) . .
C3 C4 C8 121.8(6) . .
C2 C3 C4 123.5(6) . .
C2 C3 H3 118.3 . .
C4 C3 H3 118.3 . .
C14 C13 C12 120.9(6) . .
C14 C13 Cs1 75.2(4) . .
C12 C13 Cs1 79.8(4) . .
C14 C13 H13 119.6 . .
C12 C13 H13 119.6 . .
Cs1 C13 H13 115.9 . .
C13 C14 C15 118.6(6) . .
C13 C14 Cs1 83.8(4) . .
C15 C14 Cs1 74.0(3) . .
C13 C14 H14 120.7 . .
C15 C14 H14 120.7 . .
Cs1 C14 H14 112.1 . .
C10 C15 C14 122.4(6) . .
C10 C15 Cs1 79.9(3) . .
C14 C15 Cs1 83.7(3) . .
C10 C15 H15 118.8 . .
C14 C15 H15 118.8 . .
Cs1 C15 H15 107.2 . .
C11 C10 C15 115.8(5) . .
C11 C10 C9 120.5(5) . .
C15 C10 C9 123.7(5) . .
C11 C10 Cs1 82.9(3) . .
C15 C10 Cs1 78.0(3) . .
C9 C10 Cs1 106.8(3) . .
F1 C11 C10 118.1(5) . .
F1 C11 C12 117.7(6) . .
C10 C11 C12 124.2(6) . .
F1 C11 Cs1 111.2(4) . .
C10 C11 Cs1 75.5(3) . .
C12 C11 Cs1 84.2(4) . .
C28 C29 C24 117.3(5) . .
C28 C29 C32 121.3(4) . .
C24 C29 C32 121.3(5) . .
C27 C28 C29 122.8(5) . .
C27 C28 H28 118.6 . .
C29 C28 H28 118.6 . .
C26 C27 C28 117.9(6) . .
C26 C27 C31 120.8(6) . .
C28 C27 C31 121.3(5) . .
C27 C26 C25 122.4(6) . .
C27 C26 H26 118.8 . .
C25 C26 H26 118.8 . .
C26 C25 C24 118.3(5) . .
C26 C25 C30 122.2(5) . .
C24 C25 C30 119.5(5) . .
O3 C24 C25 116.2(5) . .
O3 C24 C29 122.6(5) . .
C25 C24 C29 121.2(5) . .
C36 C37 C38 121.0(6) . .
C36 C37 Cs1 95.8(4) . 2_765
C38 C37 Cs1 69.5(4) . 2_765
C36 C37 H37 119.5 . .
C38 C37 H37 119.5 . .
Cs1 C37 H37 104.7 2_765 .
C37 C36 C35 119.3(6) . .
C37 C36 H36 120.3 . .
C35 C36 H36 120.3 . .
C34 C35 C36 118.2(6) . .
C34 C35 H35 120.9 . .
C36 C35 H35 120.9 . .
C33 C34 F2 118.2(5) . .
C33 C34 C35 125.0(5) . .
F2 C34 C35 116.7(6) . .
C34 C33 C38 114.9(5) . .
C34 C33 C32 120.6(5) . .
C38 C33 C32 124.5(5) . .
C34 C33 Cs1 93.9(4) . 2_765
C38 C33 Cs1 71.2(3) . 2_765
C32 C33 Cs1 102.7(3) . 2_765
C37 C38 C33 121.4(6) . .
C37 C38 Cs1 88.9(4) . 2_765
C33 C38 Cs1 86.5(3) . 2_765
C37 C38 H38 119.3 . .
C33 C38 H38 119.3 . .
Cs1 C38 H38 94.8 2_765 .
C29 C32 C33 111.8(5) . .
C29 C32 C39 111.9(4) . .
C33 C32 C39 111.5(4) . .
C29 C32 H32 107.1 . .
C33 C32 H32 107.1 . .
C39 C32 H32 107.1 . .
C25 C30 H30A 109.5 . .
C25 C30 H30B 109.5 . .
H30A C30 H30B 109.5 . .
C25 C30 H30C 109.5 . .
H30A C30 H30C 109.5 . .
H30B C30 H30C 109.5 . .
C13 C12 C11 118.1(7) . .
C13 C12 Cs1 79.3(4) . .
C11 C12 Cs1 74.6(4) . .
C13 C12 H12 120.9 . .
C11 C12 H12 120.9 . .
Cs1 C12 H12 116.0 . .
C3 C2 C1 117.0(5) . .
C3 C2 C7 121.0(6) . .
C1 C2 C7 122.0(5) . .
O4 C44 C39 121.5(5) . .
O4 C44 C43 119.9(6) . .
C39 C44 C43 118.5(5) . .
O4 C44 Cs1 56.8(2) . 2_765
C39 C44 Cs1 104.9(3) . 2_765
C43 C44 Cs1 106.1(3) . 2_765
C44 C39 C40 120.0(6) . .
C44 C39 C32 120.0(5) . .
C40 C39 C32 119.8(6) . .
C41 C40 C39 121.7(6) . .
C41 C40 H40 119.1 . .
C39 C40 H40 119.1 . .
C42 C41 C40 118.1(6) . .
C42 C41 C45 121.5(6) . .
C40 C41 C45 120.5(7) . .
C41 C42 C43 122.8(6) . .
C41 C42 H42 118.6 . .
C43 C42 H42 118.6 . .
C42 C43 C44 118.9(6) . .
C42 C43 C46 120.0(6) . .
C44 C43 C46 121.0(6) . .
C43 C46 H46A 109.5 . .
C43 C46 H46B 109.5 . .
H46A C46 H46B 109.5 . .
C43 C46 H46C 109.5 . .
H46A C46 H46C 109.5 . .
H46B C46 H46C 109.5 . .
C20 C23 H23A 109.5 . .
C20 C23 H23B 109.5 . .
H23A C23 H23B 109.5 . .
C20 C23 H23C 109.5 . .
H23A C23 H23C 109.5 . .
H23B C23 H23C 109.5 . .
C18 C22 H22A 109.5 . .
C18 C22 H22B 109.5 . .
H22A C22 H22B 109.5 . .
C18 C22 H22C 109.5 . .
H22A C22 H22C 109.5 . .
H22B C22 H22C 109.5 . .
C41 C45 H45A 109.5 . .
C41 C45 H45B 109.5 . .
H45A C45 H45B 109.5 . .
C41 C45 H45C 109.5 . .
H45A C45 H45C 109.5 . .
H45B C45 H45C 109.5 . .
C4 C8 H8A 109.5 . .
C4 C8 H8B 109.5 . .
H8A C8 H8B 109.5 . .
C4 C8 H8C 109.5 . .
H8A C8 H8C 109.5 . .
H8B C8 H8C 109.5 . .
C27 C31 H31A 109.5 . .
C27 C31 H31B 109.5 . .
H31A C31 H31B 109.5 . .
C27 C31 H31C 109.5 . .
H31A C31 H31C 109.5 . .
H31B C31 H31C 109.5 . .
C2 C7 H7A 109.5 . .
C2 C7 H7B 109.5 . .
H7A C7 H7B 109.5 . .
C2 C7 H7C 109.5 . .
H7A C7 H7C 109.5 . .
H7B C7 H7C 109.5 . .

loop_
_geom_bond_atom_site_label_1
_geom_bond_atom_site_label_2
_geom_bond_distance
_geom_bond_site_symmetry_2
O1 C1 1.386(6) .
O1 Cs1 3.052(4) 2_766
O1 H1M 0.850(15) .
C1 C6 1.382(6) .
C1 C2 1.391(7) .
Cs1 O1 3.052(4) 2_766
Cs1 O3 3.086(4) .
Cs1 O4 3.127(3) 2_765
Cs1 O2 3.129(4) .
Cs1 C38 3.499(6) 2_765
Cs1 C15 3.565(5) .
Cs1 C10 3.588(5) .
Cs1 C44 3.661(5) 2_765
Cs1 C11 3.678(6) .
Cs1 C14 3.686(5) .
Cs1 C33 3.688(5) 2_765
Cs1 C37 3.736(7) 2_765
Cs1 H3M 3.03(5) .
Cs1 H2M 3.38(9) .
F2 C34 1.363(5) .
F1 C11 1.360(6) .
O2 C21 1.366(6) .
O2 H2M 0.782(7) .
O3 C24 1.366(6) .
O3 H3M 0.88(2) .
O4 C44 1.373(6) .
O4 Cs1 3.127(3) 2_765
C16 C17 1.385(6) .
C16 C21 1.397(6) .
C16 C9 1.517(7) .
C17 C18 1.361(8) .
C17 H17 0.9300 .
C18 C19 1.388(7) .
C18 C22 1.518(7) .
C19 C20 1.402(7) .
C19 H19 0.9300 .
C20 C21 1.390(7) .
C20 C23 1.508(6) .
C9 C10 1.522(6) .
C9 C6 1.524(6) .
C9 H9 0.9800 .
C6 C5 1.399(6) .
C5 C4 1.388(7) .
C5 H5 0.9300 .
C4 C3 1.393(7) .
C4 C8 1.510(6) .
C3 C2 1.379(7) .
C3 H3 0.9300 .
C13 C14 1.365(8) .
C13 C12 1.372(8) .
C13 H13 0.9300 .
C14 C15 1.406(6) .
C14 H14 0.9300 .
C15 C10 1.373(7) .
C15 H15 0.9300 .
C10 C11 1.369(7) .
C11 C12 1.377(7) .
C29 C28 1.393(7) .
C29 C24 1.399(6) .
C29 C32 1.523(7) .
C28 C27 1.377(7) .
C28 H28 0.9300 .
C27 C26 1.376(6) .
C27 C31 1.520(7) .
C26 C25 1.385(7) .
C26 H26 0.9300 .
C25 C24 1.395(7) .
C25 C30 1.505(6) .
C37 C36 1.362(8) .
C37 C38 1.381(7) .
C37 Cs1 3.736(7) 2_765
C37 H37 0.9300 .
C36 C35 1.379(7) .
C36 H36 0.9300 .
C35 C34 1.378(7) .
C35 H35 0.9300 .
C34 C33 1.363(7) .
C33 C38 1.402(6) .
C33 C32 1.526(6) .
C33 Cs1 3.688(5) 2_765
C38 Cs1 3.499(6) 2_765
C38 H38 0.9300 .
C32 C39 1.529(7) .
C32 H32 0.9800 .
C30 H30A 0.9600 .
C30 H30B 0.9600 .
C30 H30C 0.9600 .
C12 H12 0.9300 .
C2 C7 1.500(6) .
C44 C39 1.394(7) .
C44 C43 1.415(7) .
C44 Cs1 3.661(5) 2_765
C39 C40 1.398(6) .
C40 C41 1.378(8) .
C40 H40 0.9300 .
C41 C42 1.366(8) .
C41 C45 1.526(7) .
C42 C43 1.393(7) .
C42 H42 0.9300 .
C43 C46 1.501(7) .
C46 H46A 0.9600 .
C46 H46B 0.9600 .
C46 H46C 0.9600 .
C23 H23A 0.9600 .
C23 H23B 0.9600 .
C23 H23C 0.9600 .
C22 H22A 0.9600 .
C22 H22B 0.9600 .
C22 H22C 0.9600 .
C45 H45A 0.9600 .
C45 H45B 0.9600 .
C45 H45C 0.9600 .
C8 H8A 0.9600 .
C8 H8B 0.9600 .
C8 H8C 0.9600 .
C31 H31A 0.9600 .
C31 H31B 0.9600 .
C31 H31C 0.9600 .
C7 H7A 0.9600 .
C7 H7B 0.9600 .
C7 H7C 0.9600 .

loop_
_geom_torsion_atom_site_label_1
_geom_torsion_atom_site_label_2
_geom_torsion_atom_site_label_3
_geom_torsion_atom_site_label_4
_geom_torsion
_geom_torsion_site_symmetry_1
_geom_torsion_site_symmetry_4
Cs1 O1 C1 C6 121.3(9) 2_766 .
Cs1 O1 C1 C2 -56.6(13) 2_766 .
O1 Cs1 O2 C21 132.1(4) 2_766 .
O3 Cs1 O2 C21 30.3(4) . .
O4 Cs1 O2 C21 55.8(5) 2_765 .
C38 Cs1 O2 C21 -166.9(4) 2_765 .
C15 Cs1 O2 C21 -32.0(4) . .
C10 Cs1 O2 C21 -54.0(4) . .
C44 Cs1 O2 C21 106.3(4) 2_765 .
C11 Cs1 O2 C21 -70.6(4) . .
C14 Cs1 O2 C21 -30.2(4) . .
C33 Cs1 O2 C21 -148.2(4) 2_765 .
C37 Cs1 O2 C21 -157.9(4) 2_765 .
O1 Cs1 O3 C24 -101.1(9) 2_766 .
O4 Cs1 O3 C24 146.4(10) 2_765 .
O2 Cs1 O3 C24 -46.0(10) . .
C38 Cs1 O3 C24 152.4(9) 2_765 .
C15 Cs1 O3 C24 15.2(9) . .
C10 Cs1 O3 C24 14.6(9) . .
C44 Cs1 O3 C24 163.5(10) 2_765 .
C11 Cs1 O3 C24 34.0(10) . .
C14 Cs1 O3 C24 36.4(9) . .
C33 Cs1 O3 C24 133.0(9) 2_765 .
C37 Cs1 O3 C24 149.6(9) 2_765 .
C21 C16 C17 C18 1.3(8) . .
C9 C16 C17 C18 -173.8(5) . .
C16 C17 C18 C19 -0.1(8) . .
C16 C17 C18 C22 -179.9(5) . .
C17 C18 C19 C20 -0.4(8) . .
C22 C18 C19 C20 179.4(5) . .
C18 C19 C20 C21 -0.3(8) . .
C18 C19 C20 C23 179.5(5) . .
Cs1 O2 C21 C20 -98.6(4) . .
Cs1 O2 C21 C16 79.2(5) . .
C19 C20 C21 O2 179.4(4) . .
C23 C20 C21 O2 -0.5(7) . .
C19 C20 C21 C16 1.6(7) . .
C23 C20 C21 C16 -178.3(4) . .
C17 C16 C21 O2 -179.8(4) . .
C9 C16 C21 O2 -4.6(7) . .
C17 C16 C21 C20 -2.0(7) . .
C9 C16 C21 C20 173.2(4) . .
C17 C16 C9 C10 90.2(6) . .
C21 C16 C9 C10 -84.8(5) . .
C17 C16 C9 C6 -37.9(6) . .
C21 C16 C9 C6 147.0(4) . .
O1 C1 C6 C5 -177.4(5) . .
C2 C1 C6 C5 0.4(9) . .
O1 C1 C6 C9 0.2(8) . .
C2 C1 C6 C9 178.0(5) . .
C16 C9 C6 C1 -75.7(6) . .
C10 C9 C6 C1 156.8(5) . .
C16 C9 C6 C5 101.9(6) . .
C10 C9 C6 C5 -25.6(7) . .
C1 C6 C5 C4 -0.1(8) . .
C9 C6 C5 C4 -177.6(5) . .
C6 C5 C4 C3 -0.4(9) . .
C6 C5 C4 C8 178.5(6) . .
C5 C4 C3 C2 0.5(10) . .
C8 C4 C3 C2 -178.4(6) . .
O1 Cs1 C13 C14 55.1(6) 2_766 .
O3 Cs1 C13 C14 -49.7(4) . .
O4 Cs1 C13 C14 -101.6(4) 2_765 .
O2 Cs1 C13 C14 56.0(4) . .
C38 Cs1 C13 C14 -174.4(4) 2_765 .
C15 Cs1 C13 C14 31.7(3) . .
C10 Cs1 C13 C14 64.1(4) . .
C44 Cs1 C13 C14 -111.9(4) 2_765 .
C11 Cs1 C13 C14 95.6(4) . .
C33 Cs1 C13 C14 -164.4(4) 2_765 .
C37 Cs1 C13 C14 163.0(4) 2_765 .
O1 Cs1 C13 C12 -70.8(6) 2_766 .
O3 Cs1 C13 C12 -175.6(4) . .
O4 Cs1 C13 C12 132.5(4) 2_765 .
O2 Cs1 C13 C12 -69.9(4) . .
C38 Cs1 C13 C12 59.7(4) 2_765 .
C15 Cs1 C13 C12 -94.2(4) . .
C10 Cs1 C13 C12 -61.8(4) . .
C44 Cs1 C13 C12 122.2(4) 2_765 .
C11 Cs1 C13 C12 -30.3(3) . .
C14 Cs1 C13 C12 -125.9(6) . .
C33 Cs1 C13 C12 69.7(4) 2_765 .
C37 Cs1 C13 C12 37.1(4) 2_765 .
C12 C13 C14 C15 0.3(10) . .
Cs1 C13 C14 C15 -68.0(5) . .
C12 C13 C14 Cs1 68.3(6) . .
O1 Cs1 C14 C13 -148.9(4) 2_766 .
O3 Cs1 C14 C13 123.3(4) . .
O4 Cs1 C14 C13 76.1(4) 2_765 .
O2 Cs1 C14 C13 -126.7(4) . .
C38 Cs1 C14 C13 6.7(5) 2_765 .
C15 Cs1 C14 C13 -122.2(6) . .
C10 Cs1 C14 C13 -92.7(4) . .
C44 Cs1 C14 C13 73.0(4) 2_765 .
C11 Cs1 C14 C13 -60.2(4) . .
C33 Cs1 C14 C13 16.2(4) 2_765 .
C37 Cs1 C14 C13 -20.3(5) 2_765 .
O1 Cs1 C14 C15 -26.7(5) 2_766 .
O3 Cs1 C14 C15 -114.5(4) . .
O4 Cs1 C14 C15 -161.7(4) 2_765 .
O2 Cs1 C14 C15 -4.5(4) . .
C38 Cs1 C14 C15 128.9(4) 2_765 .
C10 Cs1 C14 C15 29.5(3) . .
C44 Cs1 C14 C15 -164.8(4) 2_765 .
C11 Cs1 C14 C15 62.0(4) . .
C33 Cs1 C14 C15 138.4(4) 2_765 .
C37 Cs1 C14 C15 101.9(4) 2_765 .
C13 C14 C15 C10 -0.4(8) . .
Cs1 C14 C15 C10 -73.8(5) . .
C13 C14 C15 Cs1 73.4(5) . .
O1 Cs1 C15 C10 -74.7(4) 2_766 .
O3 Cs1 C15 C10 -178.5(4) . .
O4 Cs1 C15 C10 143.7(3) 2_765 .
O2 Cs1 C15 C10 -60.2(3) . .
C38 Cs1 C15 C10 55.6(4) 2_765 .
C44 Cs1 C15 C10 143.3(3) 2_765 .
C11 Cs1 C15 C10 32.4(3) . .
C14 Cs1 C15 C10 124.5(6) . .
C33 Cs1 C15 C10 75.8(3) 2_765 .
C37 Cs1 C15 C10 29.5(4) 2_765 .
O1 Cs1 C15 C14 160.8(4) 2_766 .
O3 Cs1 C15 C14 57.0(4) . .
O4 Cs1 C15 C14 19.2(4) 2_765 .
O2 Cs1 C15 C14 175.3(4) . .
C38 Cs1 C15 C14 -69.0(4) 2_765 .
C10 Cs1 C15 C14 -124.5(6) . .
C44 Cs1 C15 C14 18.7(5) 2_765 .
C11 Cs1 C15 C14 -92.1(4) . .
C33 Cs1 C15 C14 -48.7(4) 2_765 .
C37 Cs1 C15 C14 -95.0(4) 2_765 .
C14 C15 C10 C11 0.0(8) . .
Cs1 C15 C10 C11 -75.9(5) . .
C14 C15 C10 C9 178.2(4) . .
Cs1 C15 C10 C9 102.4(5) . .
C14 C15 C10 Cs1 75.8(5) . .
C16 C9 C10 C11 161.3(5) . .
C6 C9 C10 C11 -70.6(6) . .
C16 C9 C10 C15 -16.8(7) . .
C6 C9 C10 C15 111.2(6) . .
C16 C9 C10 Cs1 69.7(4) . .
C6 C9 C10 Cs1 -162.2(3) . .
O1 Cs1 C10 C11 -125.9(3) 2_766 .
O3 Cs1 C10 C11 119.8(3) . .
O4 Cs1 C10 C11 75.1(4) 2_765 .
O2 Cs1 C10 C11 -131.1(4) . .
C38 Cs1 C10 C11 -20.4(4) 2_765 .
C15 Cs1 C10 C11 118.4(5) . .
C44 Cs1 C10 C11 64.7(4) 2_765 .
C14 Cs1 C10 C11 88.7(4) . .
C33 Cs1 C10 C11 3.0(4) 2_765 .
C37 Cs1 C10 C11 -37.4(4) 2_765 .
O1 Cs1 C10 C15 115.7(3) 2_766 .
O3 Cs1 C10 C15 1.5(3) . .
O4 Cs1 C10 C15 -43.2(4) 2_765 .
O2 Cs1 C10 C15 110.6(4) . .
C38 Cs1 C10 C15 -138.8(3) 2_765 .
C44 Cs1 C10 C15 -53.7(4) 2_765 .
C11 Cs1 C10 C15 -118.4(5) . .
C14 Cs1 C10 C15 -29.7(3) . .
C33 Cs1 C10 C15 -115.4(3) 2_765 .
C37 Cs1 C10 C15 -155.8(3) 2_765 .
O1 Cs1 C10 C9 -6.1(4) 2_766 .
O3 Cs1 C10 C9 -120.4(3) . .
O4 Cs1 C10 C9 -165.1(3) 2_765 .
O2 Cs1 C10 C9 -11.3(3) . .
C38 Cs1 C10 C9 99.4(3) 2_765 .
C15 Cs1 C10 C9 -121.8(5) . .
C44 Cs1 C10 C9 -175.5(3) 2_765 .
C11 Cs1 C10 C9 119.8(5) . .
C14 Cs1 C10 C9 -151.5(5) . .
C33 Cs1 C10 C9 122.7(3) 2_765 .
C37 Cs1 C10 C9 82.3(3) 2_765 .
C15 C10 C11 F1 179.4(5) . .
C9 C10 C11 F1 1.1(8) . .
Cs1 C10 C11 F1 106.5(5) . .
C15 C10 C11 C12 0.5(9) . .
C9 C10 C11 C12 -177.8(5) . .
Cs1 C10 C11 C12 -72.4(6) . .
C15 C10 C11 Cs1 72.9(4) . .
C9 C10 C11 Cs1 -105.4(4) . .
O1 Cs1 C11 F1 -50.9(4) 2_766 .
O3 Cs1 C11 F1 -178.3(3) . .
O4 Cs1 C11 F1 128.2(3) 2_765 .
O2 Cs1 C11 F1 -72.2(4) . .
C38 Cs1 C11 F1 47.6(4) 2_765 .
C15 Cs1 C11 F1 -148.0(5) . .
C10 Cs1 C11 F1 -114.9(5) . .
C44 Cs1 C11 F1 109.7(3) 2_765 .
C14 Cs1 C11 F1 178.5(5) . .
C33 Cs1 C11 F1 67.8(4) 2_765 .
C37 Cs1 C11 F1 29.7(4) 2_765 .
O1 Cs1 C11 C10 64.0(4) 2_766 .
O3 Cs1 C11 C10 -63.4(3) . .
O4 Cs1 C11 C10 -116.9(3) 2_765 .
O2 Cs1 C11 C10 42.7(3) . .
C38 Cs1 C11 C10 162.6(3) 2_765 .
C15 Cs1 C11 C10 -33.1(3) . .
C44 Cs1 C11 C10 -135.4(3) 2_765 .
C14 Cs1 C11 C10 -66.6(3) . .
C33 Cs1 C11 C10 -177.3(3) 2_765 .
C37 Cs1 C11 C10 144.6(3) 2_765 .
O1 Cs1 C11 C12 -168.3(4) 2_766 .
O3 Cs1 C11 C12 64.2(4) . .
O4 Cs1 C11 C12 10.7(4) 2_765 .
O2 Cs1 C11 C12 170.3(4) . .
C38 Cs1 C11 C12 -69.8(4) 2_765 .
C15 Cs1 C11 C12 94.5(4) . .
C10 Cs1 C11 C12 127.6(6) . .
C44 Cs1 C11 C12 -7.8(5) 2_765 .
C14 Cs1 C11 C12 61.0(4) . .
C33 Cs1 C11 C12 -49.7(4) 2_765 .
C37 Cs1 C11 C12 -87.8(4) 2_765 .
C24 C29 C28 C27 -3.7(9) . .
C32 C29 C28 C27 173.6(6) . .
C29 C28 C27 C26 4.1(10) . .
C29 C28 C27 C31 -175.1(5) . .
C28 C27 C26 C25 -1.1(10) . .
C31 C27 C26 C25 178.1(6) . .
C27 C26 C25 C24 -2.0(9) . .
C27 C26 C25 C30 177.3(6) . .
Cs1 O3 C24 C25 52.0(12) . .
Cs1 O3 C24 C29 -126.9(8) . .
C26 C25 C24 O3 -176.6(5) . .
C30 C25 C24 O3 4.1(8) . .
C26 C25 C24 C29 2.3(9) . .
C30 C25 C24 C29 -177.0(5) . .
C28 C29 C24 O3 179.2(5) . .
C32 C29 C24 O3 1.9(8) . .
C28 C29 C24 C25 0.4(8) . .
C32 C29 C24 C25 -176.9(5) . .
C38 C37 C36 C35 -0.3(11) . .
Cs1 C37 C36 C35 -69.8(7) 2_765 .
C37 C36 C35 C34 0.0(11) . .
C36 C35 C34 C33 -0.2(11) . .
C36 C35 C34 F2 179.8(6) . .
F2 C34 C33 C38 -179.4(5) . .
C35 C34 C33 C38 0.7(10) . .
F2 C34 C33 C32 -1.0(9) . .
C35 C34 C33 C32 179.1(6) . .
F2 C34 C33 Cs1 -108.2(5) . 2_765
C35 C34 C33 Cs1 71.8(7) . 2_765
C36 C37 C38 C33 0.9(10) . .
Cs1 C37 C38 C33 85.1(5) 2_765 .
C36 C37 C38 Cs1 -84.3(7) . 2_765
C34 C33 C38 C37 -1.0(9) . .
C32 C33 C38 C37 -179.3(5) . .
Cs1 C33 C38 C37 -86.5(6) 2_765 .
C34 C33 C38 Cs1 85.5(5) . 2_765
C32 C33 C38 Cs1 -92.8(5) . 2_765
C28 C29 C32 C33 33.9(7) . .
C24 C29 C32 C33 -148.9(5) . .
C28 C29 C32 C39 -91.9(6) . .
C24 C29 C32 C39 85.3(6) . .
C34 C33 C32 C29 73.4(7) . .
C38 C33 C32 C29 -108.4(6) . .
Cs1 C33 C32 C29 175.8(3) 2_765 .
C34 C33 C32 C39 -160.5(5) . .
C38 C33 C32 C39 17.7(7) . .
Cs1 C33 C32 C39 -58.2(4) 2_765 .
C14 C13 C12 C11 0.2(10) . .
Cs1 C13 C12 C11 66.0(6) . .
C14 C13 C12 Cs1 -65.9(6) . .
F1 C11 C12 C13 -179.5(6) . .
C10 C11 C12 C13 -0.6(10) . .
Cs1 C11 C12 C13 -68.6(6) . .
F1 C11 C12 Cs1 -110.9(5) . .
C10 C11 C12 Cs1 68.0(6) . .
O1 Cs1 C12 C13 140.0(4) 2_766 .
O3 Cs1 C12 C13 4.3(4) . .
O4 Cs1 C12 C13 -47.1(4) 2_765 .
O2 Cs1 C12 C13 113.9(4) . .
C38 Cs1 C12 C13 -123.5(4) 2_765 .
C15 Cs1 C12 C13 62.0(4) . .
C10 Cs1 C12 C13 95.1(5) . .
C44 Cs1 C12 C13 -62.9(4) 2_765 .
C11 Cs1 C12 C13 123.3(6) . .
C14 Cs1 C12 C13 28.8(4) . .
C33 Cs1 C12 C13 -107.6(4) 2_765 .
C37 Cs1 C12 C13 -144.6(4) 2_765 .
O1 Cs1 C12 C11 16.7(5) 2_766 .
O3 Cs1 C12 C11 -119.0(4) . .
O4 Cs1 C12 C11 -170.4(4) 2_765 .
O2 Cs1 C12 C11 -9.5(4) . .
C38 Cs1 C12 C11 113.2(4) 2_765 .
C15 Cs1 C12 C11 -61.3(4) . .
C10 Cs1 C12 C11 -28.2(3) . .
C44 Cs1 C12 C11 173.8(4) 2_765 .
C14 Cs1 C12 C11 -94.5(4) . .
C33 Cs1 C12 C11 129.1(4) 2_765 .
C37 Cs1 C12 C11 92.1(4) 2_765 .
C4 C3 C2 C1 -0.1(10) . .
C4 C3 C2 C7 -179.6(6) . .
C6 C1 C2 C3 -0.3(9) . .
O1 C1 C2 C3 177.7(6) . .
C6 C1 C2 C7 179.1(6) . .
O1 C1 C2 C7 -2.9(8) . .
Cs1 O4 C44 C39 -87.6(4) 2_765 .
Cs1 O4 C44 C43 90.4(4) 2_765 .
O4 C44 C39 C40 -179.9(4) . .
C43 C44 C39 C40 2.1(7) . .
Cs1 C44 C39 C40 120.3(4) 2_765 .
O4 C44 C39 C32 5.5(7) . .
C43 C44 C39 C32 -172.5(4) . .
Cs1 C44 C39 C32 -54.3(5) 2_765 .
C29 C32 C39 C44 -143.9(5) . .
C33 C32 C39 C44 90.1(5) . .
C29 C32 C39 C40 41.5(6) . .
C33 C32 C39 C40 -84.5(6) . .
C44 C39 C40 C41 -1.6(8) . .
C32 C39 C40 C41 173.0(5) . .
C39 C40 C41 C42 0.5(8) . .
C39 C40 C41 C45 -178.8(5) . .
C40 C41 C42 C43 0.2(9) . .
C45 C41 C42 C43 179.4(5) . .
C41 C42 C43 C44 0.3(8) . .
C41 C42 C43 C46 178.1(5) . .
O4 C44 C43 C42 -179.5(4) . .
C39 C44 C43 C42 -1.4(7) . .
Cs1 C44 C43 C42 -118.9(4) 2_765 .
O4 C44 C43 C46 2.7(7) . .
C39 C44 C43 C46 -179.2(5) . .
Cs1 C44 C43 C46 63.3(5) 2_765 .
